data_4107816
loop_
_publ_author_name
'Xinjun Luan'
'Ronaldo Mariz'
'Michele Gatti'
'Chiara Costabile'
'Albert Poater'
'Luigi Cavallo'
'Anthony Linden'
'Reto Dorta'

_publ_section_title
;
 Identification and Characterization of a New Family of Catalytically
 Highly Active Imidazolin-2-ylidenes
;
_journal_name_full 'Journal of the American Chemical Society'
_journal_page_first 6848
_journal_page_last 6858
_journal_paper_doi 10.1021/ja800861p
_journal_volume 130
_journal_year 2008
_chemical_formula_moiety 'C38 H47 Cl N2 Pd'
_chemical_formula_sum 'C38 H47 Cl N2 Pd'
_chemical_formula_weight 673.66
_chemical_name_systematic
; 
 ? 
;
_space_group_IT_number 14
_symmetry_cell_setting monoclinic
_symmetry_Int_Tables_number 14
_symmetry_space_group_name_Hall '-P 2ybc'
_symmetry_space_group_name_H-M 'P 1 21/c 1'
_atom_sites_solution_hydrogens geom
_atom_sites_solution_primary direct
_atom_sites_solution_secondary difmap
_audit_creation_date 07-08-07
_audit_creation_method SHELXL-97
_cell_angle_alpha 90.00
_cell_angle_beta 106.8344(4)
_cell_angle_gamma 90.00
_cell_formula_units_Z 4
_cell_length_a 11.9641(1)
_cell_length_b 22.8052(2)
_cell_length_c 13.0081(1)
_cell_measurement_reflns_used 101943
_cell_measurement_temperature 160(1)
_cell_measurement_theta_max 30.0
_cell_measurement_theta_min 2.0
_cell_volume 3397.08(5)
_computing_cell_refinement 'DENZO-SMN (Otwinowski & Minor, 1997)'
_computing_data_collection 'COLLECT (Nonius, 2000)'
_computing_data_reduction 'DENZO-SMN and SCALEPACK (Otwinowski & Minor, 1997)'
_computing_molecular_graphics 'ORTEPII (Johnson, 1976)'
_computing_publication_material 'SHELXL97 and PLATON (Spek, 2006)'
_computing_structure_refinement 'SHELXL97 (Sheldrick, 1997)'
_computing_structure_solution 'SIR92 (Altomare et al., 1994)'
_diffrn_ambient_temperature 160(1)
_diffrn_detector '65 mm CCD camera on \k goniostat'
_diffrn_detector_area_resol_mean 9
_diffrn_measured_fraction_theta_full 0.998
_diffrn_measured_fraction_theta_max 0.998
_diffrn_measurement_device_type 'Nonius KappaCCD area-detector diffractometer'
_diffrn_measurement_method '\f and \w scans with \k offsets'
_diffrn_radiation_monochromator 'horizontally mounted graphite crystal'
_diffrn_radiation_source 'Nonius FR590 sealed tube generator'
_diffrn_radiation_type 'Mo K\a'
_diffrn_radiation_wavelength 0.71073
_diffrn_reflns_av_R_equivalents 0.0674
_diffrn_reflns_av_sigmaI/netI 0.0287
_diffrn_reflns_limit_h_max 16
_diffrn_reflns_limit_h_min -16
_diffrn_reflns_limit_k_max 32
_diffrn_reflns_limit_k_min -32
_diffrn_reflns_limit_l_max 18
_diffrn_reflns_limit_l_min -18
_diffrn_reflns_number 90504
_diffrn_reflns_theta_full 30.01
_diffrn_reflns_theta_max 30.01
_diffrn_reflns_theta_min 2.42
_diffrn_standards_decay_% 0
_diffrn_standards_number 0
_exptl_absorpt_coefficient_mu 0.653
_exptl_absorpt_correction_T_max 0.924
_exptl_absorpt_correction_T_min 0.815
_exptl_absorpt_correction_type multi-scan
_exptl_absorpt_process_details '(Blessing, 1995)'
_exptl_crystal_colour colourless
_exptl_crystal_density_diffrn 1.317
_exptl_crystal_description prism
_exptl_crystal_F_000 1408
_exptl_crystal_size_max 0.28
_exptl_crystal_size_mid 0.25
_exptl_crystal_size_min 0.12
_refine_diff_density_max 0.663
_refine_diff_density_min -1.184
_refine_diff_density_rms 0.111
_refine_ls_extinction_method none
_refine_ls_goodness_of_fit_ref 1.059
_refine_ls_hydrogen_treatment constr
_refine_ls_matrix_type full
_refine_ls_number_parameters 387
_refine_ls_number_reflns 9897
_refine_ls_number_restraints 0
_refine_ls_restrained_S_all 1.059
_refine_ls_R_factor_all 0.0526
_refine_ls_R_factor_gt 0.0434
_refine_ls_shift/su_max 0.001
_refine_ls_shift/su_mean 0.000
_refine_ls_structure_factor_coef Fsqd
_refine_ls_weighting_details 'w=1/[\s^2^(Fo^2^)+(0.0634P)^2^+4.1744P] where P=(Fo^2^+2Fc^2^)/3'
_refine_ls_weighting_scheme calc
_refine_ls_wR_factor_gt 0.1089
_refine_ls_wR_factor_ref 0.1147
_reflns_number_gt 8491
_reflns_number_total 9898
_reflns_threshold_expression 'I > 2\s(I)'
_cod_data_source_file ja800861p-file008.cif
_cod_data_source_block DT0715
_cod_database_code 4107816

loop_
_symmetry_equiv_pos_as_xyz
'x, y, z'
'-x, y+1/2, -z+1/2'
'-x, -y, -z'
'x, -y-1/2, z-1/2'

loop_
_atom_site_label
_atom_site_type_symbol
_atom_site_fract_x
_atom_site_fract_y
_atom_site_fract_z
_atom_site_U_iso_or_equiv
_atom_site_adp_type
_atom_site_occupancy
_atom_site_symmetry_multiplicity
_atom_site_calc_flag
_atom_site_refinement_flags
Pd1 Pd 0.284514(14) 0.151018(7) 1.063511(12) 0.01541(6) Uani 1 1 d .
Cl1 Cl 0.45655(5) 0.20351(3) 1.14870(5) 0.02859(13) Uani 1 1 d .
N1 N 0.28899(16) 0.15601(7) 0.83485(15) 0.0156(3) Uani 1 1 d .
N3 N 0.21852(15) 0.23725(8) 0.87437(14) 0.0157(3) Uani 1 1 d .
C2 C 0.26110(17) 0.18464(9) 0.91368(16) 0.0139(4) Uani 1 1 d .
C4 C 0.2162(2) 0.24658(10) 0.76127(18) 0.0219(4) Uani 1 1 d .
H41 H 0.2646 0.2807 0.7542 0.026 Uiso 1 1 calc R
H42 H 0.1355 0.2525 0.7147 0.026 Uiso 1 1 calc R
C5 C 0.2676(2) 0.18975(10) 0.73389(18) 0.0209(4) Uani 1 1 d .
H51 H 0.2117 0.1692 0.6734 0.025 Uiso 1 1 calc R
H52 H 0.3411 0.1969 0.7155 0.025 Uiso 1 1 calc R
C6 C 0.33776(18) 0.09855(9) 0.84009(16) 0.0157(4) Uani 1 1 d .
C7 C 0.25843(18) 0.05054(9) 0.80790(17) 0.0158(4) Uani 1 1 d .
C8 C 0.13502(19) 0.05743(10) 0.77733(18) 0.0184(4) Uani 1 1 d .
H8 H 0.1030 0.0955 0.7774 0.022 Uiso 1 1 calc R
C9 C 0.0604(2) 0.01011(10) 0.74754(18) 0.0198(4) Uani 1 1 d .
C10 C 0.1087(2) -0.04642(10) 0.74674(19) 0.0234(4) Uani 1 1 d .
H10 H 0.0583 -0.0793 0.7266 0.028 Uiso 1 1 calc R
C11 C 0.2272(2) -0.05461(10) 0.77454(19) 0.0231(4) Uani 1 1 d .
H11 H 0.2576 -0.0930 0.7729 0.028 Uiso 1 1 calc R
C12 C 0.30508(19) -0.00682(10) 0.80566(18) 0.0188(4) Uani 1 1 d .
C13 C 0.4283(2) -0.01383(10) 0.8347(2) 0.0229(4) Uani 1 1 d .
H13 H 0.4606 -0.0518 0.8340 0.028 Uiso 1 1 calc R
C14 C 0.5006(2) 0.03337(11) 0.8636(2) 0.0238(5) Uani 1 1 d .
H14 H 0.5827 0.0273 0.8830 0.029 Uiso 1 1 calc R
C15 C 0.45743(19) 0.09130(10) 0.86547(18) 0.0186(4) Uani 1 1 d .
C16 C 0.18230(19) 0.28549(9) 0.92730(17) 0.0160(4) Uani 1 1 d .
C17 C 0.26558(18) 0.33141(9) 0.96481(16) 0.0159(4) Uani 1 1 d .
C18 C 0.38453(19) 0.32576(10) 0.96778(17) 0.0184(4) Uani 1 1 d .
H18 H 0.4106 0.2902 0.9443 0.022 Uiso 1 1 calc R
C19 C 0.4629(2) 0.37058(11) 1.00388(18) 0.0211(4) Uani 1 1 d .
C20 C 0.4232(2) 0.42324(11) 1.0396(2) 0.0265(5) Uani 1 1 d .
H20 H 0.4769 0.4545 1.0644 0.032 Uiso 1 1 calc R
C21 C 0.3094(2) 0.43011(10) 1.0391(2) 0.0249(5) Uani 1 1 d .
H21 H 0.2854 0.4656 1.0646 0.030 Uiso 1 1 calc R
C22 C 0.2271(2) 0.38465(10) 1.00067(17) 0.0190(4) Uani 1 1 d .
C23 C 0.1087(2) 0.38914(10) 1.0005(2) 0.0237(5) Uani 1 1 d .
H23 H 0.0818 0.4244 1.0241 0.028 Uiso 1 1 calc R
C24 C 0.0331(2) 0.34363(11) 0.9669(2) 0.0244(5) Uani 1 1 d .
H24 H -0.0448 0.3474 0.9706 0.029 Uiso 1 1 calc R
C25 C 0.06716(19) 0.29076(10) 0.92660(18) 0.0200(4) Uani 1 1 d .
C26 C -0.0714(2) 0.01724(11) 0.7150(2) 0.0243(5) Uani 1 1 d .
H26 H -0.1061 -0.0230 0.7037 0.029 Uiso 1 1 calc R
C27 C -0.1145(2) 0.04651(14) 0.8024(3) 0.0369(6) Uani 1 1 d .
H271 H -0.0807 0.0264 0.8710 0.055 Uiso 1 1 calc R
H272 H -0.1998 0.0441 0.7829 0.055 Uiso 1 1 calc R
H273 H -0.0905 0.0878 0.8093 0.055 Uiso 1 1 calc R
C28 C -0.1167(2) 0.05028(14) 0.6087(2) 0.0341(6) Uani 1 1 d .
H281 H -0.0895 0.0910 0.6183 0.051 Uiso 1 1 calc R
H282 H -0.2023 0.0496 0.5857 0.051 Uiso 1 1 calc R
H283 H -0.0874 0.0314 0.5539 0.051 Uiso 1 1 calc R
C29 C 0.5415(2) 0.14265(10) 0.8907(2) 0.0212(4) Uani 1 1 d .
H29 H 0.4959 0.1783 0.8984 0.025 Uiso 1 1 calc R
C30 C 0.5935(2) 0.15365(13) 0.7980(2) 0.0322(6) Uani 1 1 d .
H301 H 0.6408 0.1198 0.7900 0.048 Uiso 1 1 calc R
H302 H 0.6427 0.1888 0.8131 0.048 Uiso 1 1 calc R
H303 H 0.5303 0.1594 0.7313 0.048 Uiso 1 1 calc R
C31 C 0.6382(2) 0.13431(13) 0.9965(2) 0.0298(5) Uani 1 1 d .
H311 H 0.6032 0.1291 1.0552 0.045 Uiso 1 1 calc R
H312 H 0.6888 0.1690 1.0106 0.045 Uiso 1 1 calc R
H313 H 0.6845 0.0996 0.9912 0.045 Uiso 1 1 calc R
C32 C 0.5903(2) 0.36620(12) 1.0054(2) 0.0266(5) Uani 1 1 d .
H32 H 0.6377 0.3875 1.0707 0.032 Uiso 1 1 calc R
C33 C 0.6077(3) 0.39790(14) 0.9070(2) 0.0348(6) Uani 1 1 d .
H331 H 0.5657 0.3768 0.8416 0.052 Uiso 1 1 calc R
H332 H 0.6911 0.3991 0.9125 0.052 Uiso 1 1 calc R
H333 H 0.5775 0.4380 0.9041 0.052 Uiso 1 1 calc R
C34 C 0.6359(2) 0.30346(15) 1.0123(3) 0.0421(7) Uani 1 1 d .
H341 H 0.6119 0.2821 1.0678 0.063 Uiso 1 1 calc R
H342 H 0.7213 0.3040 1.0308 0.063 Uiso 1 1 calc R
H343 H 0.6038 0.2840 0.9429 0.063 Uiso 1 1 calc R
C35 C -0.0222(2) 0.24299(12) 0.8838(2) 0.0269(5) Uani 1 1 d .
H35 H 0.0175 0.2105 0.8565 0.032 Uiso 1 1 calc R
C36 C -0.0683(3) 0.21807(14) 0.9731(3) 0.0371(6) Uani 1 1 d .
H361 H -0.0026 0.2050 1.0330 0.056 Uiso 1 1 calc R
H362 H -0.1199 0.1848 0.9452 0.056 Uiso 1 1 calc R
H363 H -0.1120 0.2485 0.9982 0.056 Uiso 1 1 calc R
C37 C -0.1232(3) 0.26517(18) 0.7898(3) 0.0475(8) Uani 1 1 d .
H371 H -0.1663 0.2957 0.8154 0.071 Uiso 1 1 calc R
H372 H -0.1759 0.2325 0.7599 0.071 Uiso 1 1 calc R
H373 H -0.0920 0.2814 0.7340 0.071 Uiso 1 1 calc R
C38 C 0.1456(2) 0.09046(12) 1.0284(2) 0.0297(5) Uani 1 1 d .
H381 H 0.0690 0.1051 0.9839 0.036 Uiso 1 1 calc R
H382 H 0.1637 0.0504 1.0087 0.036 Uiso 1 1 calc R
C39 C 0.1754(2) 0.10318(11) 1.1392(2) 0.0276(5) Uani 1 1 d .
H39 H 0.1188 0.1248 1.1688 0.033 Uiso 1 1 calc R
C40 C 0.2892(2) 0.09471(11) 1.20283(19) 0.0253(5) Uani 1 1 d .
H401 H 0.3221 0.0549 1.2029 0.030 Uiso 1 1 calc R
H402 H 0.3115 0.1138 1.2742 0.030 Uiso 1 1 calc R

loop_
_atom_site_aniso_label
_atom_site_aniso_U_11
_atom_site_aniso_U_22
_atom_site_aniso_U_33
_atom_site_aniso_U_23
_atom_site_aniso_U_13
_atom_site_aniso_U_12
Pd1 0.01937(9) 0.01454(9) 0.01346(9) 0.00071(5) 0.00652(6) -0.00007(5)
Cl1 0.0253(3) 0.0343(3) 0.0248(3) -0.0003(2) 0.0052(2) -0.0077(2)
N1 0.0185(8) 0.0133(8) 0.0157(8) 0.0001(6) 0.0061(7) 0.0003(6)
N3 0.0181(8) 0.0156(8) 0.0143(8) 0.0017(6) 0.0059(6) 0.0026(6)
C2 0.0125(8) 0.0142(9) 0.0160(9) -0.0009(7) 0.0056(7) -0.0023(7)
C4 0.0299(11) 0.0212(10) 0.0154(10) 0.0023(8) 0.0079(9) 0.0059(9)
C5 0.0286(11) 0.0203(10) 0.0156(10) 0.0016(8) 0.0091(8) 0.0025(8)
C6 0.0167(9) 0.0171(9) 0.0144(9) -0.0014(7) 0.0061(7) 0.0011(7)
C7 0.0165(9) 0.0167(9) 0.0147(9) -0.0010(7) 0.0054(7) 0.0008(7)
C8 0.0178(9) 0.0165(9) 0.0206(10) -0.0005(8) 0.0052(8) 0.0006(7)
C9 0.0208(10) 0.0196(10) 0.0179(10) 0.0004(8) 0.0041(8) -0.0014(8)
C10 0.0257(11) 0.0184(10) 0.0240(11) -0.0028(9) 0.0041(9) -0.0039(8)
C11 0.0276(11) 0.0162(10) 0.0234(11) -0.0029(8) 0.0041(9) 0.0011(8)
C12 0.0215(10) 0.0163(9) 0.0189(10) -0.0024(8) 0.0063(8) 0.0006(8)
C13 0.0225(11) 0.0205(10) 0.0266(11) -0.0026(9) 0.0084(9) 0.0055(8)
C14 0.0173(10) 0.0238(11) 0.0297(12) -0.0014(9) 0.0058(9) 0.0045(8)
C15 0.0189(10) 0.0193(10) 0.0192(10) -0.0012(8) 0.0080(8) -0.0004(8)
C16 0.0180(9) 0.0153(9) 0.0160(9) 0.0019(7) 0.0068(7) 0.0023(7)
C17 0.0187(9) 0.0158(9) 0.0133(9) 0.0022(7) 0.0050(7) 0.0003(7)
C18 0.0194(10) 0.0198(10) 0.0166(9) 0.0010(8) 0.0064(8) 0.0005(8)
C19 0.0217(10) 0.0240(11) 0.0167(10) 0.0026(8) 0.0040(8) -0.0025(8)
C20 0.0327(12) 0.0193(11) 0.0256(12) -0.0024(9) 0.0056(10) -0.0079(9)
C21 0.0354(13) 0.0150(10) 0.0238(11) -0.0003(9) 0.0077(10) 0.0010(9)
C22 0.0261(11) 0.0154(9) 0.0157(9) 0.0017(8) 0.0063(8) 0.0024(8)
C23 0.0287(11) 0.0200(10) 0.0235(11) 0.0011(9) 0.0095(9) 0.0088(9)
C24 0.0209(11) 0.0275(12) 0.0264(12) 0.0014(9) 0.0091(9) 0.0066(9)
C25 0.0176(10) 0.0218(10) 0.0210(10) 0.0003(8) 0.0064(8) 0.0012(8)
C26 0.0174(10) 0.0243(11) 0.0303(12) 0.0009(9) 0.0053(9) -0.0035(8)
C27 0.0247(12) 0.0430(16) 0.0459(17) -0.0064(13) 0.0147(12) -0.0047(11)
C28 0.0195(11) 0.0430(16) 0.0367(14) 0.0079(12) 0.0031(10) 0.0006(10)
C29 0.0164(9) 0.0213(10) 0.0265(11) -0.0005(9) 0.0074(8) -0.0028(8)
C30 0.0245(12) 0.0424(16) 0.0327(14) 0.0026(11) 0.0129(11) -0.0048(10)
C31 0.0233(11) 0.0348(13) 0.0266(12) -0.0002(11) -0.0003(10) -0.0044(10)
C32 0.0203(11) 0.0363(13) 0.0226(11) -0.0023(10) 0.0053(9) -0.0097(10)
C33 0.0348(14) 0.0446(16) 0.0283(13) -0.0027(12) 0.0144(11) -0.0157(12)
C34 0.0207(12) 0.0440(17) 0.064(2) 0.0112(15) 0.0167(13) 0.0030(11)
C35 0.0171(10) 0.0299(12) 0.0351(13) -0.0062(10) 0.0098(9) -0.0041(9)
C36 0.0317(14) 0.0362(15) 0.0490(17) 0.0000(13) 0.0205(13) -0.0072(11)
C37 0.0319(15) 0.062(2) 0.0395(17) 0.0002(15) -0.0040(13) -0.0130(14)
C38 0.0359(13) 0.0276(12) 0.0258(12) -0.0003(10) 0.0093(10) -0.0140(10)
C39 0.0361(13) 0.0235(11) 0.0268(12) 0.0008(9) 0.0149(10) -0.0079(10)
C40 0.0359(13) 0.0212(11) 0.0210(11) 0.0031(9) 0.0117(10) -0.0018(9)

loop_
_atom_type_symbol
_atom_type_description
_atom_type_number_in_cell
_atom_type_scat_dispersion_real
_atom_type_scat_dispersion_imag
_atom_type_scat_source
C C 152 0.0033 0.0016
; International Tables for Crystallography (1992). 
Vol. C, Tables 4.2.6.8 and 6.1.1.4
;
H H 188 0.0000 0.0000
; International Tables for Crystallography (1992). 
Vol. C, Tables 4.2.6.8 and 6.1.1.4
;
Cl Cl 4 0.1484 0.1585
; International Tables for Crystallography (1992). 
Vol. C, Tables 4.2.6.8 and 6.1.1.4
;
N N 8 0.0061 0.0033
; International Tables for Crystallography (1992). 
Vol. C, Tables 4.2.6.8 and 6.1.1.4
;
Pd Pd 4 -0.9988 1.0072
; International Tables for Crystallography (1992). 
Vol. C, Tables 4.2.6.8 and 6.1.1.4
;

loop_
_geom_angle_atom_site_label_1
_geom_angle_atom_site_label_2
_geom_angle_atom_site_label_3
_geom_angle
C2 Pd1 C38 99.08(9)
C2 Pd1 C39 134.18(9)
C38 Pd1 C39 38.76(10)
C2 Pd1 C40 165.43(9)
C38 Pd1 C40 68.14(10)
C39 Pd1 C40 37.09(10)
C2 Pd1 Cl1 96.77(6)
C38 Pd1 Cl1 163.69(8)
C39 Pd1 Cl1 127.26(7)
C40 Pd1 Cl1 95.64(7)
C2 N1 C6 126.93(18)
C2 N1 C5 114.18(17)
C6 N1 C5 118.87(17)
C2 N3 C16 129.60(18)
C2 N3 C4 113.73(17)
C16 N3 C4 116.57(17)
N1 C2 N3 107.17(18)
N1 C2 Pd1 123.67(15)
N3 C2 Pd1 129.16(15)
N3 C4 C5 102.59(17)
N3 C4 H41 111.2
C5 C4 H41 111.2
N3 C4 H42 111.2
C5 C4 H42 111.2
H41 C4 H42 109.2
N1 C5 C4 102.31(17)
N1 C5 H51 111.3
C4 C5 H51 111.3
N1 C5 H52 111.3
C4 C5 H52 111.3
H51 C5 H52 109.2
C15 C6 N1 120.10(19)
C15 C6 C7 122.13(19)
N1 C6 C7 117.47(18)
C8 C7 C12 118.46(19)
C8 C7 C6 123.00(19)
C12 C7 C6 118.55(19)
C9 C8 C7 121.7(2)
C9 C8 H8 119.1
C7 C8 H8 119.1
C8 C9 C10 118.8(2)
C8 C9 C26 121.9(2)
C10 C9 C26 119.3(2)
C11 C10 C9 121.1(2)
C11 C10 H10 119.5
C9 C10 H10 119.5
C10 C11 C12 121.0(2)
C10 C11 H11 119.5
C12 C11 H11 119.5
C11 C12 C13 122.4(2)
C11 C12 C7 118.9(2)
C13 C12 C7 118.7(2)
C14 C13 C12 120.7(2)
C14 C13 H13 119.6
C12 C13 H13 119.6
C13 C14 C15 122.2(2)
C13 C14 H14 118.9
C15 C14 H14 118.9
C6 C15 C14 117.6(2)
C6 C15 C29 122.3(2)
C14 C15 C29 120.0(2)
C25 C16 N3 120.3(2)
C25 C16 C17 122.3(2)
N3 C16 C17 116.70(18)
C18 C17 C22 119.1(2)
C18 C17 C16 122.5(2)
C22 C17 C16 118.45(19)
C19 C18 C17 121.5(2)
C19 C18 H18 119.3
C17 C18 H18 119.3
C18 C19 C20 118.8(2)
C18 C19 C32 122.5(2)
C20 C19 C32 118.7(2)
C21 C20 C19 121.5(2)
C21 C20 H20 119.3
C19 C20 H20 119.3
C20 C21 C22 120.5(2)
C20 C21 H21 119.8
C22 C21 H21 119.8
C21 C22 C23 122.6(2)
C21 C22 C17 118.8(2)
C23 C22 C17 118.6(2)
C24 C23 C22 121.0(2)
C24 C23 H23 119.5
C22 C23 H23 119.5
C23 C24 C25 122.0(2)
C23 C24 H24 119.0
C25 C24 H24 119.0
C16 C25 C24 117.7(2)
C16 C25 C35 122.5(2)
C24 C25 C35 119.9(2)
C9 C26 C28 111.8(2)
C9 C26 C27 112.7(2)
C28 C26 C27 110.5(2)
C9 C26 H26 107.2
C28 C26 H26 107.2
C27 C26 H26 107.2
C26 C27 H271 109.5
C26 C27 H272 109.5
H271 C27 H272 109.5
C26 C27 H273 109.5
H271 C27 H273 109.5
H272 C27 H273 109.5
C26 C28 H281 109.5
C26 C28 H282 109.5
H281 C28 H282 109.5
C26 C28 H283 109.5
H281 C28 H283 109.5
H282 C28 H283 109.5
C15 C29 C30 110.6(2)
C15 C29 C31 112.3(2)
C30 C29 C31 110.7(2)
C15 C29 H29 107.7
C30 C29 H29 107.7
C31 C29 H29 107.7
C29 C30 H301 109.5
C29 C30 H302 109.5
H301 C30 H302 109.5
C29 C30 H303 109.5
H301 C30 H303 109.5
H302 C30 H303 109.5
C29 C31 H311 109.5
C29 C31 H312 109.5
H311 C31 H312 109.5
C29 C31 H313 109.5
H311 C31 H313 109.5
H312 C31 H313 109.5
C19 C32 C34 113.7(2)
C19 C32 C33 109.6(2)
C34 C32 C33 111.0(2)
C19 C32 H32 107.4
C34 C32 H32 107.4
C33 C32 H32 107.4
C32 C33 H331 109.5
C32 C33 H332 109.5
H331 C33 H332 109.5
C32 C33 H333 109.5
H331 C33 H333 109.5
H332 C33 H333 109.5
C32 C34 H341 109.5
C32 C34 H342 109.5
H341 C34 H342 109.5
C32 C34 H343 109.5
H341 C34 H343 109.5
H342 C34 H343 109.5
C25 C35 C36 111.1(2)
C25 C35 C37 111.4(2)
C36 C35 C37 110.7(2)
C25 C35 H35 107.9
C36 C35 H35 107.9
C37 C35 H35 107.9
C35 C36 H361 109.5
C35 C36 H362 109.5
H361 C36 H362 109.5
C35 C36 H363 109.5
H361 C36 H363 109.5
H362 C36 H363 109.5
C35 C37 H371 109.5
C35 C37 H372 109.5
H371 C37 H372 109.5
C35 C37 H373 109.5
H371 C37 H373 109.5
H372 C37 H373 109.5
C39 C38 Pd1 72.16(14)
C39 C38 H381 116.4
Pd1 C38 H381 116.4
C39 C38 H382 116.4
Pd1 C38 H382 116.4
H381 C38 H382 113.4
C40 C39 C38 119.7(2)
C40 C39 Pd1 73.89(14)
C38 C39 Pd1 69.08(14)
C40 C39 H39 119.7
C38 C39 H39 119.7
Pd1 C39 H39 119.7
C39 C40 Pd1 69.03(14)
C39 C40 H401 116.8
Pd1 C40 H401 116.8
C39 C40 H402 116.8
Pd1 C40 H402 116.8
H401 C40 H402 113.8

loop_
_geom_bond_atom_site_label_1
_geom_bond_atom_site_label_2
_geom_bond_distance
Pd1 C2 2.037(2)
Pd1 C38 2.106(2)
Pd1 C39 2.147(2)
Pd1 C40 2.209(2)
Pd1 Cl1 2.3614(6)
N1 C2 1.337(3)
N1 C6 1.428(3)
N1 C5 1.479(3)
N3 C2 1.345(3)
N3 C16 1.430(3)
N3 C4 1.479(3)
C4 C5 1.520(3)
C4 H41 0.9900
C4 H42 0.9900
C5 H51 0.9900
C5 H52 0.9900
C6 C15 1.383(3)
C6 C7 1.430(3)
C7 C8 1.422(3)
C7 C12 1.426(3)
C8 C9 1.382(3)
C8 H8 0.9500
C9 C10 1.414(3)
C9 C26 1.519(3)
C10 C11 1.371(3)
C10 H10 0.9500
C11 C12 1.415(3)
C11 H11 0.9500
C12 C13 1.421(3)
C13 C14 1.364(3)
C13 H13 0.9500
C14 C15 1.421(3)
C14 H14 0.9500
C15 C29 1.516(3)
C16 C25 1.380(3)
C16 C17 1.430(3)
C17 C18 1.418(3)
C17 C22 1.424(3)
C18 C19 1.375(3)
C18 H18 0.9500
C19 C20 1.418(3)
C19 C32 1.521(3)
C20 C21 1.369(4)
C20 H20 0.9500
C21 C22 1.418(3)
C21 H21 0.9500
C22 C23 1.419(3)
C23 C24 1.363(4)
C23 H23 0.9500
C24 C25 1.421(3)
C24 H24 0.9500
C25 C35 1.515(3)
C26 C28 1.530(4)
C26 C27 1.530(4)
C26 H26 1.0000
C27 H271 0.9800
C27 H272 0.9800
C27 H273 0.9800
C28 H281 0.9800
C28 H282 0.9800
C28 H283 0.9800
C29 C30 1.530(4)
C29 C31 1.532(3)
C29 H29 1.0000
C30 H301 0.9800
C30 H302 0.9800
C30 H303 0.9800
C31 H311 0.9800
C31 H312 0.9800
C31 H313 0.9800
C32 C34 1.525(4)
C32 C33 1.536(4)
C32 H32 1.0000
C33 H331 0.9800
C33 H332 0.9800
C33 H333 0.9800
C34 H341 0.9800
C34 H342 0.9800
C34 H343 0.9800
C35 C36 1.532(4)
C35 C37 1.535(4)
C35 H35 1.0000
C36 H361 0.9800
C36 H362 0.9800
C36 H363 0.9800
C37 H371 0.9800
C37 H372 0.9800
C37 H373 0.9800
C38 C39 1.412(4)
C38 H381 0.9900
C38 H382 0.9900
C39 C40 1.386(4)
C39 H39 1.0000
C40 H401 0.9900
C40 H402 0.9900

loop_
_geom_torsion_atom_site_label_1
_geom_torsion_atom_site_label_2
_geom_torsion_atom_site_label_3
_geom_torsion_atom_site_label_4
_geom_torsion
C6 N1 C2 N3 179.74(19)
C5 N1 C2 N3 1.0(2)
C6 N1 C2 Pd1 0.5(3)
C5 N1 C2 Pd1 -178.23(15)
C16 N3 C2 N1 -176.2(2)
C4 N3 C2 N1 -0.1(2)
C16 N3 C2 Pd1 3.0(3)
C4 N3 C2 Pd1 179.09(15)
C38 Pd1 C2 N1 -74.63(19)
C39 Pd1 C2 N1 -93.6(2)
C40 Pd1 C2 N1 -46.7(4)
Cl1 Pd1 C2 N1 101.51(17)
C38 Pd1 C2 N3 106.3(2)
C39 Pd1 C2 N3 87.3(2)
C40 Pd1 C2 N3 134.2(3)
Cl1 Pd1 C2 N3 -77.59(18)
C2 N3 C4 C5 -0.8(2)
C16 N3 C4 C5 175.86(18)
C2 N1 C5 C4 -1.5(2)
C6 N1 C5 C4 179.72(19)
N3 C4 C5 N1 1.2(2)
C2 N1 C6 C15 -93.7(3)
C5 N1 C6 C15 84.9(3)
C2 N1 C6 C7 92.4(3)
C5 N1 C6 C7 -89.0(2)
C15 C6 C7 C8 -177.4(2)
N1 C6 C7 C8 -3.6(3)
C15 C6 C7 C12 2.2(3)
N1 C6 C7 C12 175.95(19)
C12 C7 C8 C9 1.0(3)
C6 C7 C8 C9 -179.4(2)
C7 C8 C9 C10 -0.6(3)
C7 C8 C9 C26 179.9(2)
C8 C9 C10 C11 -0.2(4)
C26 C9 C10 C11 179.4(2)
C9 C10 C11 C12 0.4(4)
C10 C11 C12 C13 -179.9(2)
C10 C11 C12 C7 0.0(3)
C8 C7 C12 C11 -0.8(3)
C6 C7 C12 C11 179.6(2)
C8 C7 C12 C13 179.2(2)
C6 C7 C12 C13 -0.5(3)
C11 C12 C13 C14 179.5(2)
C7 C12 C13 C14 -0.4(3)
C12 C13 C14 C15 -0.4(4)
N1 C6 C15 C14 -176.5(2)
C7 C6 C15 C14 -2.9(3)
N1 C6 C15 C29 1.2(3)
C7 C6 C15 C29 174.8(2)
C13 C14 C15 C6 2.0(4)
C13 C14 C15 C29 -175.8(2)
C2 N3 C16 C25 -92.2(3)
C4 N3 C16 C25 91.8(2)
C2 N3 C16 C17 97.3(3)
C4 N3 C16 C17 -78.7(2)
C25 C16 C17 C18 178.7(2)
N3 C16 C17 C18 -11.0(3)
C25 C16 C17 C22 -1.2(3)
N3 C16 C17 C22 169.11(18)
C22 C17 C18 C19 -0.4(3)
C16 C17 C18 C19 179.8(2)
C17 C18 C19 C20 0.5(3)
C17 C18 C19 C32 -178.5(2)
C18 C19 C20 C21 0.2(4)
C32 C19 C20 C21 179.3(2)
C19 C20 C21 C22 -1.1(4)
C20 C21 C22 C23 178.7(2)
C20 C21 C22 C17 1.3(3)
C18 C17 C22 C21 -0.5(3)
C16 C17 C22 C21 179.3(2)
C18 C17 C22 C23 -178.1(2)
C16 C17 C22 C23 1.8(3)
C21 C22 C23 C24 -177.4(2)
C17 C22 C23 C24 0.1(3)
C22 C23 C24 C25 -2.6(4)
N3 C16 C25 C24 -171.2(2)
C17 C16 C25 C24 -1.2(3)
N3 C16 C25 C35 8.2(3)
C17 C16 C25 C35 178.1(2)
C23 C24 C25 C16 3.2(4)
C23 C24 C25 C35 -176.2(2)
C8 C9 C26 C28 67.9(3)
C10 C9 C26 C28 -111.7(3)
C8 C9 C26 C27 -57.3(3)
C10 C9 C26 C27 123.2(3)
C6 C15 C29 C30 -107.2(2)
C14 C15 C29 C30 70.5(3)
C6 C15 C29 C31 128.5(2)
C14 C15 C29 C31 -53.8(3)
C18 C19 C32 C34 -25.6(3)
C20 C19 C32 C34 155.4(3)
C18 C19 C32 C33 99.3(3)
C20 C19 C32 C33 -79.7(3)
C16 C25 C35 C36 116.2(3)
C24 C25 C35 C36 -64.4(3)
C16 C25 C35 C37 -119.9(3)
C24 C25 C35 C37 59.4(3)
C2 Pd1 C38 C39 -158.15(16)
C40 Pd1 C38 C39 29.15(16)
Cl1 Pd1 C38 C39 35.6(4)
Pd1 C38 C39 C40 -56.0(2)
C2 Pd1 C39 C40 162.25(14)
C38 Pd1 C39 C40 131.4(2)
Cl1 Pd1 C39 C40 -36.71(18)
C2 Pd1 C39 C38 30.8(2)
C40 Pd1 C39 C38 -131.4(2)
Cl1 Pd1 C39 C38 -168.14(14)
C38 C39 C40 Pd1 53.7(2)
C2 Pd1 C40 C39 -60.3(4)
C38 Pd1 C40 C39 -30.38(16)
Cl1 Pd1 C40 C39 151.44(14)
